data_2207430
loop_
_publ_author_name
'Han, Jian-Rong'
'Zhen, Xiao-Li'

_publ_section_title
;
 4-[4-(4-Formylphenoxy)butoxy]benzaldehyde
;
_journal_coeditor_code AT6057
_journal_issue 12
_journal_name_full 'Acta Crystallographica Section E'
_journal_page_first o4358
_journal_page_last o4359
_journal_paper_doi 10.1107/S160053680503905X
_journal_volume 61
_journal_year 2005
_chemical_formula_iupac 'C18 H18 O4'
_chemical_formula_moiety 'C18 H18 O4'
_chemical_formula_sum 'C18 H18 O4'
_chemical_formula_weight 298.32
_chemical_name_systematic
;
4-[4-(4-Formylphenoxy)butoxy]benzaldehyde
;
_space_group_IT_number 14
_symmetry_cell_setting monoclinic
_symmetry_space_group_name_Hall '-P 2ybc'
_symmetry_space_group_name_H-M 'P 1 21/c 1'
_atom_sites_solution_hydrogens geom
_atom_sites_solution_primary direct
_atom_sites_solution_secondary difmap
_audit_creation_method SHELXL-97
_cell_angle_alpha 90.00
_cell_angle_beta 96.354(4)
_cell_angle_gamma 90.00
_cell_formula_units_Z 2
_cell_length_a 7.988(2)
_cell_length_b 6.6635(16)
_cell_length_c 14.260(4)
_cell_measurement_reflns_used 1332
_cell_measurement_temperature 294(2)
_cell_measurement_theta_max 26.45
_cell_measurement_theta_min 2.87
_cell_volume 754.4(3)
_computing_cell_refinement 'SAINT (Bruker, 1999)'
_computing_data_collection 'SMART (Bruker, 1999)'
_computing_data_reduction SAINT
_computing_molecular_graphics 'SHELXTL (Sheldrick, 1997b)'
_computing_publication_material SHELXTL
_computing_structure_refinement 'SHELXL97 (Sheldrick, 1997a)'
_computing_structure_solution 'SHELXS97 (Sheldrick, 1997a)'
_diffrn_ambient_temperature 294(2)
_diffrn_measured_fraction_theta_full 0.997
_diffrn_measured_fraction_theta_max 0.997
_diffrn_measurement_device_type 'Bruker SMART APEX CCD area-detector'
_diffrn_measurement_method '\f and \w'
_diffrn_radiation_monochromator graphite
_diffrn_radiation_source 'fine-focus sealed tube'
_diffrn_radiation_type MoK\a
_diffrn_radiation_wavelength 0.71073
_diffrn_reflns_av_R_equivalents 0.0266
_diffrn_reflns_av_sigmaI/netI 0.0312
_diffrn_reflns_limit_h_max 10
_diffrn_reflns_limit_h_min -6
_diffrn_reflns_limit_k_max 8
_diffrn_reflns_limit_k_min -8
_diffrn_reflns_limit_l_max 16
_diffrn_reflns_limit_l_min -17
_diffrn_reflns_number 4120
_diffrn_reflns_theta_full 26.46
_diffrn_reflns_theta_max 26.46
_diffrn_reflns_theta_min 2.57
_diffrn_standards_number 0
_exptl_absorpt_coefficient_mu 0.092
_exptl_absorpt_correction_T_max 0.984
_exptl_absorpt_correction_T_min 0.960
_exptl_absorpt_correction_type multi-scan
_exptl_absorpt_process_details '(SADABS; Sheldrick, 1996)'
_exptl_crystal_colour colorless
_exptl_crystal_density_diffrn 1.313
_exptl_crystal_density_method 'not measured'
_exptl_crystal_description block
_exptl_crystal_F_000 316
_exptl_crystal_size_max 0.30
_exptl_crystal_size_mid 0.26
_exptl_crystal_size_min 0.18
_refine_diff_density_max 0.163
_refine_diff_density_min -0.141
_refine_ls_extinction_coef 0.053(7)
_refine_ls_extinction_expression Fc^*^=3DkFc[1+0.001xFc^2^\l^3^/sin(2\q)]^-1/4^
_refine_ls_extinction_method SHELXL97
_refine_ls_goodness_of_fit_ref 1.003
_refine_ls_hydrogen_treatment constr
_refine_ls_matrix_type full
_refine_ls_number_parameters 101
_refine_ls_number_reflns 1547
_refine_ls_number_restraints 0
_refine_ls_restrained_S_all 1.003
_refine_ls_R_factor_all 0.0681
_refine_ls_R_factor_gt 0.0392
_refine_ls_shift/su_max 0.000
_refine_ls_shift/su_mean 0.000
_refine_ls_structure_factor_coef Fsqd
_refine_ls_weighting_details 'calc w = 1/[\s^2^(Fo^2^)+(0.0611P)^2^+0.0823P] where P = (Fo^2^+2Fc^2^)/3'
_refine_ls_weighting_scheme calc
_refine_ls_wR_factor_gt 0.1000
_refine_ls_wR_factor_ref 0.1182
_reflns_number_gt 1034
_reflns_number_total 1547
_reflns_threshold_expression I>2\s(I)
_cod_data_source_file at6057.cif
_cod_data_source_block I
_cod_depositor_comments
;
The following automatic conversions were performed:
'_symmetry_cell_setting' value 'Monoclinic' changed to 'monoclinic'
according to '/home/saulius/struct/CIF-dictionaries/cif_core.dic'
dictionary named 'cif_core.dic' version 2.4.1 from 2010-06-29.

Automatic conversion script
Id: cif_fix_enum 1527 2010-12-29 10:47:43Z saulius 

The following automatic conversions were performed:

'_symmetry_cell_setting' value 'Monoclinic' changed to 'monoclinic'
according to /home/saulius/struct/CIF-dictionaries/cif_core.dic
dictionary named 'cif_core.dic' version 2.4.1 from 2010-06-29.

Automatic conversion script
Id: cif_fix_values 1715 2011-07-08 13:25:40Z adriana 
;
_cod_original_sg_symbol_H-M 'P 21/c'
_cod_database_code 2207430
_cod_database_fobs_code 2207430

loop_
_symmetry_equiv_pos_as_xyz
'x, y, z'
'-x, y+1/2, -z+1/2'
'-x, -y, -z'
'x, -y-1/2, z-1/2'

loop_
_atom_site_label
_atom_site_fract_x
_atom_site_fract_y
_atom_site_fract_z
_atom_site_U_iso_or_equiv
_atom_site_adp_type
_atom_site_calc_flag
_atom_site_refinement_flags
_atom_site_occupancy
_atom_site_type_symbol
O1 0.96911(15) 0.5594(2) 0.22503(9) 0.0679(4) Uani d . 1 O
O2 0.28261(12) 0.17200(15) 0.04352(8) 0.0479(4) Uani d . 1 O
C1 0.8247(2) 0.6180(3) 0.21598(11) 0.0494(4) Uani d . 1 C
H1 0.8044 0.7464 0.2377 0.059 Uiso calc R 1 H
C2 0.68015(19) 0.5032(2) 0.17366(10) 0.0395(4) Uani d . 1 C
C3 0.69980(19) 0.3054(2) 0.14486(11) 0.0417(4) Uani d . 1 C
H3 0.8049 0.2443 0.1551 0.050 Uiso calc R 1 H
C4 0.56526(18) 0.2003(2) 0.10155(11) 0.0414(4) Uani d . 1 C
H4 0.5798 0.0690 0.0818 0.050 Uiso calc R 1 H
C5 0.40675(18) 0.2895(2) 0.08698(10) 0.0369(4) Uani d . 1 C
C6 0.38422(19) 0.4844(2) 0.11758(11) 0.0423(4) Uani d . 1 C
H6 0.2782 0.5437 0.1097 0.051 Uiso calc R 1 H
C7 0.52146(18) 0.5890(2) 0.15986(11) 0.0427(4) Uani d . 1 C
H7 0.5070 0.7203 0.1796 0.051 Uiso calc R 1 H
C8 0.11617(17) 0.2537(2) 0.02442(11) 0.0409(4) Uani d . 1 C
H8A 0.1185 0.3741 -0.0137 0.049 Uiso calc R 1 H
H8B 0.0719 0.2883 0.0830 0.049 Uiso calc R 1 H
C9 0.00722(19) 0.0962(2) -0.02776(11) 0.0440(4) Uani d . 1 C
H9A 0.0533 0.0645 -0.0861 0.053 Uiso calc R 1 H
H9B -0.1047 0.1511 -0.0440 0.053 Uiso calc R 1 H

loop_
_atom_site_aniso_label
_atom_site_aniso_U_11
_atom_site_aniso_U_22
_atom_site_aniso_U_33
_atom_site_aniso_U_12
_atom_site_aniso_U_13
_atom_site_aniso_U_23
O1 0.0444(8) 0.0688(9) 0.0861(10) -0.0105(6) -0.0123(7) -0.0053(7)
O2 0.0301(6) 0.0414(7) 0.0706(8) 0.0003(5) -0.0016(5) -0.0114(5)
C1 0.0499(10) 0.0511(10) 0.0460(9) -0.0085(8) 0.0001(8) -0.0038(8)
C2 0.0394(9) 0.0439(9) 0.0351(8) -0.0052(7) 0.0040(7) -0.0009(7)
C3 0.0294(7) 0.0474(9) 0.0478(9) 0.0022(7) 0.0021(7) 0.0001(7)
C4 0.0352(8) 0.0366(8) 0.0522(9) 0.0025(7) 0.0040(7) -0.0057(7)
C5 0.0315(8) 0.0378(8) 0.0415(8) -0.0031(6) 0.0041(6) -0.0019(6)
C6 0.0345(8) 0.0396(9) 0.0528(10) 0.0053(7) 0.0042(7) -0.0018(7)
C7 0.0454(9) 0.0356(8) 0.0472(9) -0.0012(7) 0.0055(7) -0.0055(7)
C8 0.0303(8) 0.0430(9) 0.0482(9) 0.0023(7) -0.0009(7) 0.0001(7)
C9 0.0343(8) 0.0475(9) 0.0482(9) -0.0010(7) -0.0046(7) 0.0028(7)

loop_
_atom_type_symbol
_atom_type_description
_atom_type_scat_dispersion_real
_atom_type_scat_dispersion_imag
_atom_type_scat_source
C C 0.0033 0.0016 'International Tables Vol C Tables 4.2.6.8 and 6.1.1.4'
H H 0.0000 0.0000 'International Tables Vol C Tables 4.2.6.8 and 6.1.1.4'
O O 0.0106 0.0060 'International Tables Vol C Tables 4.2.6.8 and 6.1.1.4'

loop_
_geom_angle_atom_site_label_1
_geom_angle_atom_site_label_2
_geom_angle_atom_site_label_3
_geom_angle_site_symmetry_1
_geom_angle_site_symmetry_3
_geom_angle
_geom_angle_publ_flag
C5 O2 C8 . . 118.84(11) yes
O1 C1 C2 . . 125.16(17) yes
O1 C1 H1 . . 117.4 ?
C2 C1 H1 . . 117.4 ?
C7 C2 C3 . . 118.65(14) ?
C7 C2 C1 . . 120.83(15) ?
C3 C2 C1 . . 120.51(15) ?
C4 C3 C2 . . 120.49(14) ?
C4 C3 H3 . . 119.8 ?
C2 C3 H3 . . 119.8 ?
C3 C4 C5 . . 120.20(14) ?
C3 C4 H4 . . 119.9 ?
C5 C4 H4 . . 119.9 ?
O2 C5 C6 . . 124.70(13) yes
O2 C5 C4 . . 115.31(13) yes
C6 C5 C4 . . 119.98(14) ?
C7 C6 C5 . . 119.04(14) ?
C7 C6 H6 . . 120.5 ?
C5 C6 H6 . . 120.5 ?
C6 C7 C2 . . 121.60(15) ?
C6 C7 H7 . . 119.2 ?
C2 C7 H7 . . 119.2 ?
O2 C8 C9 . . 107.58(12) yes
O2 C8 H8A . . 110.2 ?
C9 C8 H8A . . 110.2 ?
O2 C8 H8B . . 110.2 ?
C9 C8 H8B . . 110.2 ?
H8A C8 H8B . . 108.5 ?
C8 C9 C9 . 3 113.82(16) ?
C8 C9 H9A . . 108.8 ?
C9 C9 H9A 3 . 108.8 ?
C8 C9 H9B . . 108.8 ?
C9 C9 H9B 3 . 108.8 ?
H9A C9 H9B . . 107.7 ?

loop_
_geom_bond_atom_site_label_1
_geom_bond_atom_site_label_2
_geom_bond_site_symmetry_2
_geom_bond_distance
_geom_bond_publ_flag
O1 C1 . 1.2110(19) yes
O2 C5 . 1.3582(17) yes
O2 C8 . 1.4346(17) yes
C1 C2 . 1.459(2) ?
C1 H1 . 0.9300 ?
C2 C7 . 1.385(2) ?
C2 C3 . 1.395(2) ?
C3 C4 . 1.371(2) ?
C3 H3 . 0.9300 ?
C4 C5 . 1.393(2) ?
C4 H4 . 0.9300 ?
C5 C6 . 1.388(2) ?
C6 C7 . 1.380(2) ?
C6 H6 . 0.9300 ?
C7 H7 . 0.9300 ?
C8 C9 . 1.506(2) ?
C8 H8A . 0.9700 ?
C8 H8B . 0.9700 ?
C9 C9 3 1.518(3) ?
C9 H9A . 0.9700 ?
C9 H9B . 0.9700 ?

loop_
_geom_torsion_atom_site_label_1
_geom_torsion_atom_site_label_2
_geom_torsion_atom_site_label_3
_geom_torsion_atom_site_label_4
_geom_torsion_site_symmetry_4
_geom_torsion
O1 C1 C2 C7 . -174.99(16)
O1 C1 C2 C3 . 4.0(2)
C7 C2 C3 C4 . 1.7(2)
C1 C2 C3 C4 . -177.30(14)
C2 C3 C4 C5 . -0.8(2)
C8 O2 C5 C6 . 2.0(2)
C8 O2 C5 C4 . -178.96(12)
C3 C4 C5 O2 . 180.00(13)
C3 C4 C5 C6 . -0.9(2)
O2 C5 C6 C7 . -179.22(14)
C4 C5 C6 C7 . 1.8(2)
C5 C6 C7 C2 . -1.0(2)
C3 C2 C7 C6 . -0.8(2)
C1 C2 C7 C6 . 178.20(14)
C5 O2 C8 C9 . 177.31(12)
O2 C8 C9 C9 3 61.3(2)
